data_9008050
loop_
_publ_author_name
'Machatschki, F.'

_publ_section_title
;
 Die kristallstruktur von tiefquarz SiO2 und aluminiumorthoarsenat AlAsO4
;
_journal_name_full 'Zeitschrift fur Kristallographie'
_journal_page_first 222
_journal_page_last 230
_journal_volume 94
_journal_year 1936
_chemical_formula_sum 'Al As O4'
_chemical_name_mineral Alarsite
_symmetry_space_group_name_H-M 'P 31 2 1'
_cell_angle_alpha 90
_cell_angle_beta 90
_cell_angle_gamma 120
_cell_length_a 5.03
_cell_length_b 5.03
_cell_length_c 11.22
_cell_formula_units_Z 3
_cell_volume 245.844
_database_code_amcsd 0010554
_exptl_crystal_density_diffrn 3.362
_cod_database_code 9008050

loop_
_space_group_symop_operation_xyz
x,y,z
y,x,1/3-z
-y,x-y,1/3+z
-x,-x+y,2/3-z
-x+y,-x,2/3+z
x-y,-y,-z

loop_
_atom_site_label
_atom_site_fract_x
_atom_site_fract_y
_atom_site_fract_z
Al 0.45600 0.00000 0.00000
As 0.45600 0.00000 0.50000
O1 0.40600 0.27500 0.06700
O2 0.40600 0.27500 0.56700

loop_
_cod_related_entry_id
_cod_related_entry_database
_cod_related_entry_code
1 AMCSD 0010554
